data_7154839
loop_
_publ_author_name
'Pilgrim, Ben S.'
'Gatland, Alice E.'
'Esteves, Carlos H. A.'
'McTernan, Charlie T.'
'Jones, Geraint R.'
'Tatton, Matthew R.'
'Procopiou, Panayiotis A.'
'Donohoe, Timothy J.'

_publ_section_title
;
 Palladium-catalyzed enolate arylation as a key C-C bond-forming reaction
 for the synthesis of isoquinolines.
;
_journal_issue 3
_journal_name_full 'Organic &amp; biomolecular chemistry'
_journal_page_first 1065
_journal_page_last 1090
_journal_paper_doi 10.1039/c5ob02320c
_journal_volume 14
_journal_year 2016
_chemical_compound_source Syn
_chemical_formula_moiety 'C16 H13 N1 O1'
_chemical_formula_sum 'C16 H13 N O'
_chemical_formula_weight 235.29
_space_group_IT_number 14
_symmetry_cell_setting monoclinic
_symmetry_space_group_name_Hall '-P 2yn'
_symmetry_space_group_name_H-M 'P 1 21/n 1'
_atom_sites_solution_hydrogens difmap
_atom_sites_solution_primary other
_audit_update_record
;
2015-09-06 deposited with the CCDC.
2015-11-20 downloaded from the CCDC.
;
_cell_angle_alpha 90
_cell_angle_beta 91.3683(11)
_cell_angle_gamma 90
_cell_formula_units_Z 4
_cell_length_a 6.01900(10)
_cell_length_b 8.0659(2)
_cell_length_c 23.9029(5)
_cell_measurement_reflns_used 2550
_cell_measurement_temperature 150
_cell_measurement_theta_max 27
_cell_measurement_theta_min 5
_cell_volume 1160.12(4)
_computing_cell_refinement 'DENZO/SCALEPACK (Otwinowski & Minor, 1997)'
_computing_data_collection 'COLLECT (Nonius, 2001).'
_computing_data_reduction 'DENZO/SCALEPACK (Otwinowski & Minor, 1997)'
_computing_molecular_graphics 'CAMERON (Watkin et al., 1996)'
_computing_publication_material 'CRYSTALS (Betteridge et al., 2003)'
_computing_structure_refinement 'CRYSTALS (Betteridge et al., 2003)'
_computing_structure_solution 'Superflip (Palatinus & Chapuis, 2007)'
_diffrn_ambient_temperature 150
_diffrn_measured_fraction_theta_full 0.985
_diffrn_measured_fraction_theta_max 0.985
_diffrn_measurement_device Area
_diffrn_measurement_device_type 'Nonius KappaCCD'
_diffrn_measurement_method \w
_diffrn_radiation_monochromator graphite
_diffrn_radiation_type 'Mo K\a'
_diffrn_radiation_wavelength 0.71073
_diffrn_reflns_av_R_equivalents 0.027
_diffrn_reflns_limit_h_max 7
_diffrn_reflns_limit_h_min -7
_diffrn_reflns_limit_k_max 10
_diffrn_reflns_limit_k_min -10
_diffrn_reflns_limit_l_max 30
_diffrn_reflns_limit_l_min -30
_diffrn_reflns_number 17757
_diffrn_reflns_theta_full 25.014
_diffrn_reflns_theta_max 27.487
_diffrn_reflns_theta_min 5.127
_diffrn_standards_number 0
_exptl_absorpt_coefficient_mu 0.084
_exptl_absorpt_correction_T_max 0.98
_exptl_absorpt_correction_T_min 0.77
_exptl_absorpt_correction_type multi-scan
_exptl_absorpt_process_details 'DENZO/SCALEPACK (Otwinowski & Minor, 1997)'
_exptl_crystal_colour colourless
_exptl_crystal_density_diffrn 1.347
_exptl_crystal_density_method 'not measured'
_exptl_crystal_description block
_exptl_crystal_F_000 496
_exptl_crystal_size_max 0.600
_exptl_crystal_size_mid 0.250
_exptl_crystal_size_min 0.250
_refine_diff_density_max 0.33
_refine_diff_density_min -0.33
_refine_ls_extinction_method None
_refine_ls_goodness_of_fit_ref 0.9517
_refine_ls_hydrogen_treatment constr
_refine_ls_matrix_type full
_refine_ls_number_parameters 163
_refine_ls_number_reflns 2618
_refine_ls_number_restraints 0
_refine_ls_R_factor_all 0.0608
_refine_ls_R_factor_gt 0.0452
_refine_ls_shift/su_max 0.0005627
_refine_ls_shift/su_mean 0.0000608
_refine_ls_structure_factor_coef Fsqd
_refine_ls_weighting_details
;
 Method, part 1, Chebychev polynomial, (Watkin, 1994, Prince, 1982) 
 [weight] = 1.0/[A~0~*T~0~(x)+A~1~*T~1~(x) ... +A~n-1~]*T~n-1~(x)] 
 where A~i~ are the Chebychev coefficients listed below and x= Fcalc/Fmax 
 Method = Robust Weighting (Prince, 1982) 
 W = [weight] * [1-(deltaF/6*sigmaF)^2^]^2^ 
 A~i~ are: 
 53.0 83.8 48.2 19.1 4.04 
;
_refine_ls_weighting_scheme calc
_refine_ls_wR_factor_all 0.1160
_refine_ls_wR_factor_gt 0.1052
_refine_ls_wR_factor_ref 0.1160
_reflns_limit_h_max 7
_reflns_limit_h_min -7
_reflns_limit_k_max 10
_reflns_limit_k_min 0
_reflns_limit_l_max 30
_reflns_limit_l_min 0
_reflns_number_gt 2075
_reflns_number_total 2619
_reflns_threshold_expression I>2.0\s(I)
_oxford_diffrn_Wilson_B_factor 2.30
_oxford_diffrn_Wilson_scale 0.59
_oxford_refine_ls_r_factor_ref 0.0608
_oxford_refine_ls_scale 1.259(8)
_oxford_reflns_number_all 2618
_oxford_reflns_threshold_expression_ref I>-3.0\s(I)
_cod_data_source_file c5ob02320c2.cif
_cod_data_source_block 017tjd11
_cod_depositor_comments
;
The following automatic conversions were performed:

'_atom_sites_solution_primary' value 'Other' changed to 'other'
according to
/usr/data/users/saulius/crontab/automatic-downloads/rss-feeds/RSC/lib/dictionaries/cif_core.dic
dictionary named 'cif_core.dic' version 2.4.2 from 2011-04-26.

Automatic conversion script
Id: cif_fix_values 4268 2015-11-12 08:31:59Z antanas 

 Adding full bibliography for 7154836--7154840.cif.
;
_cod_original_sg_symbol_H-M 'P 21/n '
_cod_original_formula_sum 'C16 H13 N1 O1'
_cod_database_code 7154839

loop_
_symmetry_equiv_pos_as_xyz
x,y,z
-x,-y,-z
x+1/2,-y+1/2,z+1/2
-x+1/2,y+1/2,-z+1/2

loop_
_atom_site_label
_atom_site_type_symbol
_atom_site_fract_x
_atom_site_fract_y
_atom_site_fract_z
_atom_site_U_iso_or_equiv
_atom_site_occupancy
_atom_site_adp_type
_atom_site_refinement_flags_posn
O1 O 0.62777(18) 0.59686(15) 0.62455(5) 0.0324 1.0000 Uani .
N2 N 0.7662(2) 0.65751(16) 0.58910(5) 0.0244 1.0000 Uani .
C3 C 0.9505(2) 0.74904(18) 0.60892(6) 0.0221 1.0000 Uani .
C4 C 0.9725(3) 0.76682(19) 0.67065(6) 0.0244 1.0000 Uani .
C5 C 0.8201(3) 0.8597(2) 0.70072(6) 0.0306 1.0000 Uani .
C6 C 0.8502(3) 0.8806(2) 0.75800(7) 0.0355 1.0000 Uani .
C7 C 1.0283(3) 0.8064(2) 0.78565(7) 0.0360 1.0000 Uani .
C8 C 1.1785(3) 0.7126(2) 0.75633(7) 0.0353 1.0000 Uani .
C9 C 1.1525(3) 0.6941(2) 0.69872(6) 0.0294 1.0000 Uani .
C10 C 1.0993(2) 0.81224(18) 0.57175(6) 0.0225 1.0000 Uani .
C11 C 1.2896(3) 0.9175(2) 0.59248(7) 0.0298 1.0000 Uani .
C12 C 1.0723(2) 0.77952(18) 0.51305(6) 0.0237 1.0000 Uani .
C13 C 0.8839(3) 0.68766(19) 0.49464(6) 0.0258 1.0000 Uani .
C14 C 0.7341(3) 0.6325(2) 0.53448(6) 0.0287 1.0000 Uani .
C15 C 0.8525(3) 0.6491(2) 0.43694(6) 0.0315 1.0000 Uani .
C16 C 1.0057(3) 0.7002(2) 0.39936(6) 0.0340 1.0000 Uani .
C17 C 1.1927(3) 0.7921(2) 0.41728(7) 0.0340 1.0000 Uani .
C18 C 1.2252(3) 0.8315(2) 0.47256(7) 0.0301 1.0000 Uani .
H51 H 0.6914 0.9099 0.6811 0.0380 1.0000 Uiso R
H61 H 0.7483 0.9466 0.7777 0.0427 1.0000 Uiso R
H71 H 1.0473 0.8188 0.8252 0.0431 1.0000 Uiso R
H81 H 1.3024 0.6601 0.7750 0.0422 1.0000 Uiso R
H91 H 1.2593 0.6331 0.6780 0.0356 1.0000 Uiso R
H111 H 1.3050 1.0152 0.5689 0.0449 1.0000 Uiso R
H112 H 1.2739 0.9514 0.6313 0.0444 1.0000 Uiso R
H113 H 1.4310 0.8550 0.5909 0.0459 1.0000 Uiso R
H141 H 0.6005 0.5752 0.5239 0.0356 1.0000 Uiso R
H151 H 0.7239 0.5910 0.4253 0.0389 1.0000 Uiso R
H161 H 0.9856 0.6750 0.3605 0.0389 1.0000 Uiso R
H171 H 1.2984 0.8299 0.3909 0.0411 1.0000 Uiso R
H181 H 1.3559 0.8921 0.4841 0.0366 1.0000 Uiso R

loop_
_atom_site_aniso_label
_atom_site_aniso_U_11
_atom_site_aniso_U_22
_atom_site_aniso_U_33
_atom_site_aniso_U_23
_atom_site_aniso_U_13
_atom_site_aniso_U_12
O1 0.0313(6) 0.0395(7) 0.0268(6) 0.0016(5) 0.0081(4) -0.0072(5)
N2 0.0245(6) 0.0266(6) 0.0222(6) 0.0010(5) 0.0024(5) -0.0001(5)
C3 0.0233(7) 0.0213(7) 0.0217(7) 0.0002(5) 0.0006(5) 0.0039(5)
C4 0.0280(7) 0.0248(7) 0.0204(7) -0.0002(5) 0.0021(5) -0.0002(6)
C5 0.0314(8) 0.0351(9) 0.0256(8) -0.0026(6) 0.0035(6) 0.0032(7)
C6 0.0392(9) 0.0406(9) 0.0271(8) -0.0084(7) 0.0095(7) -0.0020(8)
C7 0.0442(10) 0.0454(10) 0.0184(7) -0.0024(7) 0.0020(6) -0.0098(8)
C8 0.0372(9) 0.0428(10) 0.0258(8) 0.0023(7) -0.0046(7) 0.0007(8)
C9 0.0317(8) 0.0311(8) 0.0253(7) -0.0004(6) 0.0002(6) 0.0046(7)
C10 0.0241(7) 0.0196(7) 0.0239(7) 0.0007(5) 0.0011(5) 0.0033(5)
C11 0.0300(8) 0.0293(8) 0.0302(8) -0.0020(6) 0.0035(6) -0.0021(7)
C12 0.0276(7) 0.0199(7) 0.0236(7) 0.0025(5) 0.0028(5) 0.0061(6)
C13 0.0295(8) 0.0266(7) 0.0213(7) 0.0017(6) 0.0007(6) 0.0054(6)
C14 0.0276(8) 0.0335(8) 0.0249(8) -0.0016(6) -0.0015(6) -0.0037(7)
C15 0.0370(9) 0.0340(9) 0.0233(8) -0.0007(6) -0.0029(6) 0.0061(7)
C16 0.0463(10) 0.0369(9) 0.0191(7) 0.0014(6) 0.0020(6) 0.0124(8)
C17 0.0403(9) 0.0355(9) 0.0268(8) 0.0060(7) 0.0112(7) 0.0085(7)
C18 0.0326(8) 0.0289(8) 0.0291(8) 0.0029(6) 0.0076(6) 0.0022(6)

loop_
_atom_type_symbol
_atom_type_scat_dispersion_real
_atom_type_scat_dispersion_imag
_atom_type_scat_Cromer_Mann_a1
_atom_type_scat_Cromer_Mann_b1
_atom_type_scat_Cromer_Mann_a2
_atom_type_scat_Cromer_Mann_b2
_atom_type_scat_Cromer_Mann_a3
_atom_type_scat_Cromer_Mann_b3
_atom_type_scat_Cromer_Mann_a4
_atom_type_scat_Cromer_Mann_b4
_atom_type_scat_Cromer_Mann_c
_atom_type_scat_source
C 0.0033 0.0016 2.3100 20.8439 1.0200 10.2075 1.5886 0.5687 0.8650 51.6512 0.2156 'International Tables Vol C 4.2.6.8 and 6.1.1.4'
H 0.0000 0.0000 0.4930 10.5109 0.3229 26.1257 0.1402 3.1424 0.0408 57.7998 0.0030 'International Tables Vol C 4.2.6.8 and 6.1.1.4'
N 0.0061 0.0033 12.2126 0.0057 3.1322 9.8933 2.0125 28.9975 1.1663 0.5826 -11.5290 'International Tables Vol C 4.2.6.8 and 6.1.1.4'
O 0.0106 0.0060 3.0485 13.2771 2.2868 5.7011 1.5463 0.3239 0.8670 32.9089 0.2508 'International Tables Vol C 4.2.6.8 and 6.1.1.4'

loop_
_geom_angle_atom_site_label_1
_geom_angle_atom_site_label_2
_geom_angle_atom_site_label_3
_geom_angle
_geom_angle_publ_flag
O1 N2 C3 119.44(12) yes
O1 N2 C14 120.22(13) yes
C3 N2 C14 120.34(13) yes
N2 C3 C4 115.89(12) yes
N2 C3 C10 119.87(13) yes
C4 C3 C10 124.22(13) yes
C3 C4 C5 121.26(14) yes
C3 C4 C9 119.25(13) yes
C5 C4 C9 119.45(14) yes
C4 C5 C6 120.07(15) yes
C4 C5 H51 119.7 no
C6 C5 H51 120.2 no
C5 C6 C7 120.07(16) yes
C5 C6 H61 119.2 no
C7 C6 H61 120.7 no
C6 C7 C8 120.24(15) yes
C6 C7 H71 120.1 no
C8 C7 H71 119.7 no
C7 C8 C9 120.10(16) yes
C7 C8 H81 121.2 no
C9 C8 H81 118.7 no
C4 C9 C8 120.04(15) yes
C4 C9 H91 119.4 no
C8 C9 H91 120.5 no
C3 C10 C11 120.03(13) yes
C3 C10 C12 120.28(14) yes
C11 C10 C12 119.69(13) yes
C10 C11 H111 110.4 no
C10 C11 H112 112.5 no
H111 C11 H112 109.7 no
C10 C11 H113 110.4 no
H111 C11 H113 107.2 no
H112 C11 H113 106.5 no
C10 C12 C13 118.17(13) yes
C10 C12 C18 123.69(14) yes
C13 C12 C18 118.13(14) yes
C12 C13 C14 118.60(13) yes
C12 C13 C15 120.21(14) yes
C14 C13 C15 121.17(15) yes
C13 C14 N2 122.62(14) yes
C13 C14 H141 121.7 no
N2 C14 H141 115.7 no
C13 C15 C16 119.71(16) yes
C13 C15 H151 119.0 no
C16 C15 H151 121.2 no
C15 C16 C17 120.44(15) yes
C15 C16 H161 120.2 no
C17 C16 H161 119.3 no
C16 C17 C18 120.76(15) yes
C16 C17 H171 120.5 no
C18 C17 H171 118.7 no
C12 C18 C17 120.75(16) yes
C12 C18 H181 119.7 no
C17 C18 H181 119.5 no

loop_
_geom_bond_atom_site_label_1
_geom_bond_atom_site_label_2
_geom_bond_distance
_geom_bond_publ_flag
O1 N2 1.2982(16) yes
N2 C3 1.4056(19) yes
N2 C14 1.3304(19) yes
C3 C4 1.4851(19) yes
C3 C10 1.374(2) yes
C4 C5 1.397(2) yes
C4 C9 1.391(2) yes
C5 C6 1.387(2) yes
C5 H51 0.983 no
C6 C7 1.382(3) yes
C6 H61 0.946 no
C7 C8 1.382(3) yes
C7 H71 0.954 no
C8 C9 1.390(2) yes
C8 H81 0.958 no
C9 H91 0.957 no
C10 C11 1.501(2) yes
C10 C12 1.433(2) yes
C11 H111 0.975 no
C11 H112 0.975 no
C11 H113 0.990 no
C12 C13 1.416(2) yes
C12 C18 1.415(2) yes
C13 C14 1.400(2) yes
C13 C15 1.422(2) yes
C14 H141 0.957 no
C15 C16 1.366(2) yes
C15 H151 0.941 no
C16 C17 1.406(3) yes
C16 H161 0.957 no
C17 C18 1.368(2) yes
C17 H171 0.956 no
C18 H181 0.961 no

loop_
_geom_hbond_atom_site_label_D
_geom_hbond_atom_site_label_H
_geom_hbond_atom_site_label_A
_geom_hbond_site_symmetry_A
_geom_hbond_angle_DHA
_geom_hbond_distance_DH
_geom_hbond_distance_HA
_geom_hbond_distance_DA
_geom_hbond_publ_flag
C11 H113 O1 1_655 143.74(4) 0.990 2.518 3.368(2) yes
C11 H113 N2 1_655 172.25(5) 0.990 2.572 3.556(2) yes
